data_2224429
loop_
_publ_author_name
'Zhou, Yong'
'Cheng, Jing-Li'
'Zhu, Guo-Nian'
'Zhao, Jin-Hao'

_publ_section_title
;
 3-(2,4-Dichlorophenyl)-2-oxo-1-oxaspiro[4.5]dec-3-en-4-yl
 4-chlorobenzoate
;
_journal_coeditor_code SI2216
_journal_issue 12
_journal_name_full 'Acta Crystallographica Section E'
_journal_page_first o2992
_journal_paper_doi 10.1107/S1600536809044109
_journal_volume 65
_journal_year 2009
_chemical_formula_iupac 'C22 H17 Cl3 O4'
_chemical_formula_moiety 'C22 H17 Cl3 O4'
_chemical_formula_sum 'C22 H17 Cl3 O4'
_chemical_formula_weight 451.73
_chemical_name_systematic
;
3-(2,4-Dichlorophenyl)-2-oxo-1-oxaspiro[4.5]dec-3-en-4-yl 4-chlorobenzoate
;
_space_group_IT_number 14
_symmetry_cell_setting monoclinic
_symmetry_space_group_name_Hall '-P 2yn'
_symmetry_space_group_name_H-M 'P 1 21/n 1'
_cell_angle_alpha 90.0000
_cell_angle_beta 115.1875(12)
_cell_angle_gamma 90.0000
_cell_formula_units_Z 4
_cell_length_a 14.7979(8)
_cell_length_b 10.3483(5)
_cell_length_c 15.0702(8)
_cell_measurement_reflns_used 13096
_cell_measurement_temperature 296.0(10)
_cell_measurement_theta_max 27.4
_cell_measurement_theta_min 3.0
_cell_volume 2088.33(19)
_computing_cell_refinement 'PROCESS-AUTO (Rigaku, 1998)'
_computing_data_collection 'PROCESS-AUTO (Rigaku, 1998)'
_computing_data_reduction 'CrystalStructure (Rigaku/MSC, 2002)'
_computing_molecular_graphics 'CRYSTALS (Watkin <i>et al.</i>,  1996)'
_computing_publication_material 'CrystalStructure and PLATON (Spek, 2009)'
_computing_structure_refinement 'CRYSTALS (Watkin <i>et al.</i>,  1996)'
_computing_structure_solution 'SIR97 (Altomare <i>et al.</i>,  1993)'
_diffrn_ambient_temperature 296.0(10)
_diffrn_detector_area_resol_mean 10.00
_diffrn_measured_fraction_theta_full 0.991
_diffrn_measured_fraction_theta_max 0.997
_diffrn_measurement_device_type 'Rigaku R-AXIS RAPID'
_diffrn_measurement_method \w
_diffrn_radiation_type 'Mo K\a'
_diffrn_radiation_wavelength 0.71075
_diffrn_reflns_av_R_equivalents 0.029
_diffrn_reflns_limit_h_max 19
_diffrn_reflns_limit_h_min -19
_diffrn_reflns_limit_k_max 12
_diffrn_reflns_limit_k_min -13
_diffrn_reflns_limit_l_max 19
_diffrn_reflns_limit_l_min -19
_diffrn_reflns_number 19403
_diffrn_reflns_theta_full 27.50
_diffrn_reflns_theta_max 27.43
_exptl_absorpt_coefficient_mu 0.464
_exptl_absorpt_correction_T_max 0.878
_exptl_absorpt_correction_T_min 0.800
_exptl_absorpt_correction_type multi-scan
_exptl_absorpt_process_details '(ABSCOR; Higashi, 1995)'
_exptl_crystal_colour colorless
_exptl_crystal_density_diffrn 1.437
_exptl_crystal_density_method 'not measured'
_exptl_crystal_description chunk
_exptl_crystal_F_000 928.00
_exptl_crystal_size_max 0.46
_exptl_crystal_size_mid 0.32
_exptl_crystal_size_min 0.28
_refine_diff_density_max 0.54
_refine_diff_density_min -0.43
_refine_ls_extinction_coef 13E1(2)
_refine_ls_extinction_method 'Larson (1970), equation 22'
_refine_ls_goodness_of_fit_ref 1.002
_refine_ls_hydrogen_treatment refall
_refine_ls_number_parameters 263
_refine_ls_number_reflns 4756
_refine_ls_R_factor_gt 0.0503
_refine_ls_shift/su_max 0.0000
_refine_ls_structure_factor_coef Fsqd
_refine_ls_weighting_details 'w = 1/[0.0005Fo^2^ + 3\s(Fo^2^)]/(4Fo^2^)'
_refine_ls_weighting_scheme calc
_refine_ls_wR_factor_ref 0.1308
_reflns_number_gt 3289
_reflns_number_total 4756
_reflns_threshold_expression F^2^>2\s(F^2^)
_cod_data_source_file si2216.cif
_cod_data_source_block I
_cod_original_sg_symbol_H-M 'P 21/n'
_cod_database_code 2224429
_cod_database_fobs_code 2224429

loop_
_symmetry_equiv_pos_site_id
_symmetry_equiv_pos_as_xyz
1 +X,+Y,+Z
2 1/2-X,1/2+Y,1/2-Z
3 -X,-Y,-Z
4 1/2+X,1/2-Y,1/2+Z

loop_
_atom_site_type_symbol
_atom_site_label
_atom_site_fract_x
_atom_site_fract_y
_atom_site_fract_z
_atom_site_U_iso_or_equiv
_atom_site_adp_type
_atom_site_calc_flag
_atom_site_refinement_flags
_atom_site_occupancy
_atom_site_disorder_assembly
_atom_site_disorder_group
Cl Cl1 0.59797(8) -0.25919(9) 0.12627(8) 0.0964(3) Uani d . 1.00 . .
Cl Cl2 0.43688(6) 0.27225(6) 0.35188(6) 0.0706(2) Uani d . 1.00 . .
Cl Cl3 0.74849(6) 0.44566(10) 0.67014(5) 0.0783(2) Uani d . 1.00 . .
O O1 0.41594(14) 0.74637(17) 0.27583(14) 0.0635(6) Uani d . 1.00 . .
O O2 0.32741(12) 0.64354(18) 0.13360(12) 0.0526(5) Uani d . 1.00 . .
O O3 0.43940(12) 0.33403(16) 0.14982(12) 0.0499(5) Uani d . 1.00 . .
O O4 0.60304(16) 0.3775(2) 0.2079(2) 0.0823(8) Uani d . 1.00 . .
C C1 0.32759(19) 0.5153(2) 0.09125(19) 0.0475(7) Uani d . 1.00 . .
C C2 0.41627(18) 0.4558(2) 0.17081(19) 0.0426(7) Uani d . 1.00 . .
C C3 0.45501(19) 0.5243(2) 0.25228(19) 0.0441(7) Uani d . 1.00 . .
C C4 0.4012(2) 0.6500(2) 0.2275(2) 0.0495(8) Uani d . 1.00 . .
C C5 0.3374(2) 0.5343(2) -0.00451(19) 0.0545(8) Uani d . 1.00 . .
C C6 0.2448(2) 0.5961(3) -0.0843(2) 0.0693(10) Uani d . 1.00 . .
C C7 0.1506(2) 0.5212(3) -0.0994(2) 0.0712(10) Uani d . 1.00 . .
C C8 0.1395(2) 0.5091(3) -0.0036(2) 0.0653(9) Uani d . 1.00 . .
C C9 0.23153(18) 0.4468(2) 0.0752(2) 0.0523(8) Uani d . 1.00 . .
C C10 0.5376(2) 0.3002(3) 0.1748(2) 0.0548(9) Uani d . 1.00 . .
C C11 0.54804(19) 0.1611(2) 0.15495(19) 0.0452(7) Uani d . 1.00 . .
C C12 0.6420(2) 0.1213(2) 0.1683(2) 0.0553(8) Uani d . 1.00 . .
C C13 0.6566(2) -0.0088(3) 0.1565(2) 0.0628(10) Uani d . 1.00 . .
C C14 0.5783(2) -0.0928(2) 0.1331(2) 0.0552(8) Uani d . 1.00 . .
C C15 0.4847(2) -0.0556(2) 0.1182(2) 0.0620(9) Uani d . 1.00 . .
C C16 0.4699(2) 0.0755(2) 0.1285(2) 0.0586(9) Uani d . 1.00 . .
C C17 0.53097(19) 0.5005(2) 0.35283(19) 0.0454(7) Uani d . 1.00 . .
C C18 0.52788(19) 0.3912(2) 0.4051(2) 0.0482(8) Uani d . 1.00 . .
C C19 0.5946(2) 0.3713(2) 0.5033(2) 0.0528(8) Uani d . 1.00 . .
C C20 0.6659(2) 0.4649(2) 0.5479(2) 0.0530(8) Uani d . 1.00 . .
C C21 0.6719(2) 0.5728(3) 0.4985(2) 0.0620(9) Uani d . 1.00 . .
C C22 0.6042(2) 0.5900(3) 0.4017(2) 0.0620(9) Uani d . 1.00 . .
H H12 0.6941 0.1801 0.1847 0.066 Uiso c R 1.00 . .
H H13 0.7188 -0.0386 0.1644 0.075 Uiso c R 1.00 . .
H H15 0.4330 -0.1150 0.1019 0.074 Uiso c R 1.00 . .
H H16 0.4067 0.1052 0.1174 0.070 Uiso c R 1.00 . .
H H19 0.5908 0.2979 0.5372 0.063 Uiso c R 1.00 . .
H H21 0.7210 0.6344 0.5297 0.074 Uiso c R 1.00 . .
H H22 0.6084 0.6641 0.3687 0.074 Uiso c R 1.00 . .
H H51 0.3944 0.5896 0.0079 0.065 Uiso c R 1.00 . .
H H52 0.3481 0.4507 -0.0276 0.065 Uiso c R 1.00 . .
H H61 0.2386 0.6841 -0.0654 0.083 Uiso c R 1.00 . .
H H62 0.2521 0.5969 -0.1454 0.083 Uiso c R 1.00 . .
H H71 0.1544 0.4355 -0.1236 0.085 Uiso c R 1.00 . .
H H72 0.0929 0.5662 -0.1472 0.085 Uiso c R 1.00 . .
H H81 0.0816 0.4562 -0.0146 0.078 Uiso c R 1.00 . .
H H82 0.1306 0.5944 0.0181 0.078 Uiso c R 1.00 . .
H H91 0.2245 0.4475 0.1363 0.063 Uiso c R 1.00 . .
H H92 0.2356 0.3583 0.0561 0.063 Uiso c R 1.00 . .

loop_
_atom_site_aniso_label
_atom_site_aniso_U_11
_atom_site_aniso_U_22
_atom_site_aniso_U_33
_atom_site_aniso_U_12
_atom_site_aniso_U_13
_atom_site_aniso_U_23
Cl1 0.1031(7) 0.0598(5) 0.1127(7) 0.0265(5) 0.0329(6) -0.0117(5)
Cl2 0.0826(5) 0.0506(4) 0.0693(5) -0.0178(4) 0.0235(4) 0.0017(3)
Cl3 0.0571(4) 0.1195(8) 0.0503(4) 0.0126(5) 0.0151(3) 0.0049(4)
O1 0.0807(14) 0.0348(11) 0.0636(12) 0.0022(9) 0.0196(10) -0.0103(9)
O2 0.0553(11) 0.0493(11) 0.0461(10) 0.0078(9) 0.0148(9) -0.0039(9)
O3 0.0434(10) 0.0383(10) 0.0612(11) 0.0034(8) 0.0158(8) -0.0091(8)
O4 0.0564(12) 0.0581(14) 0.138(2) -0.0125(11) 0.0469(13) -0.0256(14)
C1 0.0482(15) 0.0472(16) 0.0453(15) 0.0039(12) 0.0182(12) -0.0063(13)
C2 0.0475(14) 0.0247(13) 0.0544(16) 0.0009(11) 0.0206(13) -0.0045(12)
C3 0.0459(14) 0.0333(14) 0.0511(15) -0.0006(11) 0.0187(12) 0.0004(12)
C4 0.0531(16) 0.0442(17) 0.0501(16) -0.0031(13) 0.0208(14) -0.0017(14)
C5 0.0606(17) 0.0535(18) 0.0522(16) 0.0033(14) 0.0268(14) -0.0028(14)
C6 0.075(2) 0.081(2) 0.0465(16) 0.0048(18) 0.0204(15) 0.0007(16)
C7 0.073(2) 0.061(2) 0.0576(19) 0.0062(17) 0.0067(17) -0.0070(16)
C8 0.0466(16) 0.066(2) 0.075(2) 0.0016(14) 0.0172(15) -0.0164(17)
C9 0.0508(16) 0.0480(17) 0.0576(16) -0.0013(13) 0.0225(14) -0.0034(14)
C10 0.0412(15) 0.072(2) 0.0535(17) -0.0007(15) 0.0229(13) -0.0034(15)
C11 0.0472(15) 0.0394(15) 0.0482(15) 0.0087(12) 0.0196(13) 0.0017(12)
C12 0.0523(16) 0.0440(17) 0.0713(19) 0.0035(14) 0.0279(15) -0.0033(15)
C13 0.0522(17) 0.074(2) 0.0634(19) 0.0174(17) 0.0254(15) 0.0025(17)
C14 0.071(2) 0.0293(14) 0.0596(18) 0.0143(14) 0.0227(16) -0.0001(13)
C15 0.0619(19) 0.0420(17) 0.077(2) 0.0028(15) 0.0241(16) -0.0074(15)
C16 0.0395(15) 0.072(2) 0.0635(18) 0.0048(15) 0.0213(14) -0.0003(16)
C17 0.0463(15) 0.0402(15) 0.0479(15) 0.0015(12) 0.0184(13) 0.0011(13)
C18 0.0489(15) 0.0411(16) 0.0537(16) 0.0019(12) 0.0209(13) -0.0061(13)
C19 0.0581(16) 0.0458(17) 0.0562(17) 0.0120(14) 0.0259(14) 0.0052(14)
C20 0.0487(16) 0.0595(19) 0.0495(16) 0.0098(14) 0.0197(13) 0.0009(15)
C21 0.0494(17) 0.068(2) 0.0589(18) -0.0103(15) 0.0138(15) -0.0052(16)
C22 0.0545(17) 0.074(2) 0.0522(17) -0.0163(15) 0.0176(15) -0.0006(16)

loop_
_atom_type_symbol
_atom_type_description
_atom_type_scat_dispersion_real
_atom_type_scat_dispersion_imag
_atom_type_scat_source
C C 0.003 0.002
;
International Tables for Crystallography
(1992, Vol. C, Tables 4.2.6.8 and 6.1.1.4)
;
H H 0.000 0.000
;
International Tables for Crystallography
(1992, Vol. C, Table 6.1.1.4)
;
O O 0.011 0.006
;
International Tables for Crystallography
(1992, Vol. C, Tables 4.2.6.8 and 6.1.1.4)
;
Cl Cl 0.148 0.159
;
International Tables for Crystallography
(1992, Vol. C, Tables 4.2.6.8 and 6.1.1.4)
;

loop_
_geom_angle_atom_site_label_1
_geom_angle_atom_site_label_2
_geom_angle_atom_site_label_3
_geom_angle_site_symmetry_1
_geom_angle_site_symmetry_2
_geom_angle_site_symmetry_3
_geom_angle
_geom_angle_publ_flag
C1 O2 C4 . . . 110.07(18) ?
C2 O3 C10 . . . 120.29(19) ?
O2 C1 C2 . . . 100.83(17) ?
O2 C1 C5 . . . 108.2(2) ?
O2 C1 C9 . . . 108.5(2) ?
C2 C1 C5 . . . 114.3(2) ?
C2 C1 C9 . . . 112.5(2) ?
C5 C1 C9 . . . 111.7(2) ?
O3 C2 C1 . . . 114.5(2) ?
O3 C2 C3 . . . 130.8(2) ?
C1 C2 C3 . . . 114.5(2) ?
C2 C3 C4 . . . 105.2(2) ?
C2 C3 C17 . . . 135.0(2) ?
C4 C3 C17 . . . 119.8(2) ?
O1 C4 O2 . . . 121.7(2) ?
O1 C4 C3 . . . 129.5(2) ?
O2 C4 C3 . . . 108.8(2) ?
C1 C5 C6 . . . 112.7(2) ?
C5 C6 C7 . . . 111.2(2) ?
C6 C7 C8 . . . 111.2(2) ?
C7 C8 C9 . . . 110.7(2) ?
C1 C9 C8 . . . 113.3(2) ?
O3 C10 O4 . . . 121.2(2) ?
O3 C10 C11 . . . 112.1(2) ?
O4 C10 C11 . . . 126.7(2) ?
C10 C11 C12 . . . 116.3(2) ?
C10 C11 C16 . . . 122.3(2) ?
C12 C11 C16 . . . 121.4(2) ?
C11 C12 C13 . . . 118.2(2) ?
C12 C13 C14 . . . 119.3(3) ?
Cl1 C14 C13 . . . 119.7(2) ?
Cl1 C14 C15 . . . 116.7(2) ?
C13 C14 C15 . . . 123.6(2) ?
C14 C15 C16 . . . 117.0(2) ?
C11 C16 C15 . . . 120.5(2) ?
C3 C17 C18 . . . 121.6(2) ?
C3 C17 C22 . . . 121.3(2) ?
C18 C17 C22 . . . 116.9(2) ?
Cl2 C18 C17 . . . 121.20(17) ?
Cl2 C18 C19 . . . 116.1(2) ?
C17 C18 C19 . . . 122.6(2) ?
C18 C19 C20 . . . 117.4(2) ?
Cl3 C20 C19 . . . 119.0(2) ?
Cl3 C20 C21 . . . 119.5(2) ?
C19 C20 C21 . . . 121.6(2) ?
C20 C21 C22 . . . 119.5(2) ?
C17 C22 C21 . . . 121.9(2) ?
C1 C5 H51 . . . 108.7 ?
C1 C5 H52 . . . 108.7 ?
C6 C5 H51 . . . 108.7 ?
C6 C5 H52 . . . 108.7 ?
H51 C5 H52 . . . 109.5 ?
C5 C6 H61 . . . 109.0 ?
C5 C6 H62 . . . 109.0 ?
C7 C6 H61 . . . 109.0 ?
C7 C6 H62 . . . 109.0 ?
H61 C6 H62 . . . 109.5 ?
C6 C7 H71 . . . 109.1 ?
C6 C7 H72 . . . 109.1 ?
C8 C7 H71 . . . 109.1 ?
C8 C7 H72 . . . 109.1 ?
H71 C7 H72 . . . 109.5 ?
C7 C8 H81 . . . 109.2 ?
C7 C8 H82 . . . 109.2 ?
C9 C8 H81 . . . 109.2 ?
C9 C8 H82 . . . 109.2 ?
H81 C8 H82 . . . 109.5 ?
C1 C9 H91 . . . 108.5 ?
C1 C9 H92 . . . 108.5 ?
C8 C9 H91 . . . 108.5 ?
C8 C9 H92 . . . 108.5 ?
H91 C9 H92 . . . 109.5 ?
C11 C12 H12 . . . 120.9 ?
C13 C12 H12 . . . 120.9 ?
C12 C13 H13 . . . 120.4 ?
C14 C13 H13 . . . 120.4 ?
C14 C15 H15 . . . 121.5 ?
C16 C15 H15 . . . 121.5 ?
C11 C16 H16 . . . 119.8 ?
C15 C16 H16 . . . 119.8 ?
C18 C19 H19 . . . 121.3 ?
C20 C19 H19 . . . 121.3 ?
C20 C21 H21 . . . 120.2 ?
C22 C21 H21 . . . 120.2 ?
C17 C22 H22 . . . 119.1 ?
C21 C22 H22 . . . 119.1 ?

loop_
_geom_bond_atom_site_label_1
_geom_bond_atom_site_label_2
_geom_bond_site_symmetry_1
_geom_bond_site_symmetry_2
_geom_bond_distance
_geom_bond_publ_flag
Cl1 C14 . . 1.757(2) ?
Cl2 C18 . . 1.747(2) ?
Cl3 C20 . . 1.736(2) ?
O1 C4 . . 1.199(3) ?
O2 C1 . . 1.473(3) ?
O2 C4 . . 1.373(2) ?
O3 C2 . . 1.377(3) ?
O3 C10 . . 1.382(3) ?
O4 C10 . . 1.190(3) ?
C1 C2 . . 1.483(3) ?
C1 C5 . . 1.523(4) ?
C1 C9 . . 1.513(3) ?
C2 C3 . . 1.319(3) ?
C3 C4 . . 1.487(3) ?
C3 C17 . . 1.473(3) ?
C5 C6 . . 1.527(3) ?
C6 C7 . . 1.524(4) ?
C7 C8 . . 1.526(5) ?
C8 C9 . . 1.517(3) ?
C10 C11 . . 1.492(4) ?
C11 C12 . . 1.380(4) ?
C11 C16 . . 1.374(3) ?
C12 C13 . . 1.386(4) ?
C13 C14 . . 1.369(4) ?
C14 C15 . . 1.361(4) ?
C15 C16 . . 1.393(4) ?
C17 C18 . . 1.390(3) ?
C17 C22 . . 1.377(3) ?
C18 C19 . . 1.402(3) ?
C19 C20 . . 1.378(3) ?
C20 C21 . . 1.366(4) ?
C21 C22 . . 1.386(3) ?
C5 H51 . . 0.970 ?
C5 H52 . . 0.970 ?
C6 H61 . . 0.970 ?
C6 H62 . . 0.970 ?
C7 H71 . . 0.970 ?
C7 H72 . . 0.970 ?
C8 H81 . . 0.970 ?
C8 H82 . . 0.970 ?
C9 H91 . . 0.970 ?
C9 H92 . . 0.970 ?
C12 H12 . . 0.930 ?
C13 H13 . . 0.930 ?
C15 H15 . . 0.930 ?
C16 H16 . . 0.930 ?
C19 H19 . . 0.930 ?
C21 H21 . . 0.930 ?
C22 H22 . . 0.930 ?

loop_
_geom_hbond_atom_site_label_D
_geom_hbond_atom_site_label_H
_geom_hbond_atom_site_label_A
_geom_hbond_site_symmetry_A
_geom_hbond_distance_DH
_geom_hbond_distance_HA
_geom_hbond_distance_DA
_geom_hbond_angle_DHA
_geom_hbond_publ_flag
C5 H52 Cl1 3_655 0.97 2.79 3.726(3) 162 yes
C16 H16 Cl3 4_454 0.93 2.82 3.595(3) 141 yes

loop_
_geom_torsion_atom_site_label_1
_geom_torsion_atom_site_label_2
_geom_torsion_atom_site_label_3
_geom_torsion_atom_site_label_4
_geom_torsion_site_symmetry_1
_geom_torsion_site_symmetry_2
_geom_torsion_site_symmetry_3
_geom_torsion_site_symmetry_4
_geom_torsion
_geom_torsion_publ_flag
C1 O2 C4 O1 . . . . 178.8(3) ?
C1 O2 C4 C3 . . . . 0.2(3) ?
C4 O2 C1 C2 . . . . -4.5(3) ?
C4 O2 C1 C5 . . . . -124.7(2) ?
C4 O2 C1 C9 . . . . 113.9(2) ?
C2 O3 C10 O4 . . . . -5.7(4) ?
C2 O3 C10 C11 . . . . 174.4(2) ?
C10 O3 C2 C1 . . . . 137.8(2) ?
C10 O3 C2 C3 . . . . -48.0(4) ?
O2 C1 C2 O3 . . . . -176.7(2) ?
O2 C1 C2 C3 . . . . 8.1(3) ?
O2 C1 C5 C6 . . . . -68.4(2) ?
O2 C1 C9 C8 . . . . 67.4(3) ?
C2 C1 C5 C6 . . . . -179.8(2) ?
C5 C1 C2 O3 . . . . -60.9(3) ?
C5 C1 C2 C3 . . . . 124.0(2) ?
C2 C1 C9 C8 . . . . 178.0(2) ?
C9 C1 C2 O3 . . . . 67.9(3) ?
C9 C1 C2 C3 . . . . -107.2(3) ?
C5 C1 C9 C8 . . . . -51.8(3) ?
C9 C1 C5 C6 . . . . 51.0(3) ?
O3 C2 C3 C4 . . . . 177.6(3) ?
O3 C2 C3 C17 . . . . -4.5(6) ?
C1 C2 C3 C4 . . . . -8.2(3) ?
C1 C2 C3 C17 . . . . 169.7(3) ?
C2 C3 C4 O1 . . . . -173.7(3) ?
C2 C3 C4 O2 . . . . 4.9(3) ?
C2 C3 C17 C18 . . . . -50.1(5) ?
C2 C3 C17 C22 . . . . 134.5(3) ?
C4 C3 C17 C18 . . . . 127.6(3) ?
C4 C3 C17 C22 . . . . -47.9(4) ?
C17 C3 C4 O1 . . . . 8.0(5) ?
C17 C3 C4 O2 . . . . -173.4(2) ?
C1 C5 C6 C7 . . . . -53.4(3) ?
C5 C6 C7 C8 . . . . 55.8(3) ?
C6 C7 C8 C9 . . . . -56.1(3) ?
C7 C8 C9 C1 . . . . 54.5(3) ?
O3 C10 C11 C12 . . . . 173.7(2) ?
O3 C10 C11 C16 . . . . -8.8(4) ?
O4 C10 C11 C12 . . . . -6.2(5) ?
O4 C10 C11 C16 . . . . 171.4(3) ?
C10 C11 C12 C13 . . . . 176.1(2) ?
C10 C11 C16 C15 . . . . -174.9(2) ?
C12 C11 C16 C15 . . . . 2.6(4) ?
C16 C11 C12 C13 . . . . -1.5(4) ?
C11 C12 C13 C14 . . . . -0.5(4) ?
C12 C13 C14 Cl1 . . . . -175.6(2) ?
C12 C13 C14 C15 . . . . 1.5(4) ?
Cl1 C14 C15 C16 . . . . 176.8(2) ?
C13 C14 C15 C16 . . . . -0.4(4) ?
C14 C15 C16 C11 . . . . -1.6(4) ?
C3 C17 C18 Cl2 . . . . 3.1(4) ?
C3 C17 C18 C19 . . . . -174.9(3) ?
C3 C17 C22 C21 . . . . 175.5(3) ?
C18 C17 C22 C21 . . . . -0.2(4) ?
C22 C17 C18 Cl2 . . . . 178.7(2) ?
C22 C17 C18 C19 . . . . 0.8(4) ?
Cl2 C18 C19 C20 . . . . -178.7(2) ?
C17 C18 C19 C20 . . . . -0.6(4) ?
C18 C19 C20 Cl3 . . . . 178.8(2) ?
C18 C19 C20 C21 . . . . -0.1(4) ?
Cl3 C20 C21 C22 . . . . -178.2(2) ?
C19 C20 C21 C22 . . . . 0.7(5) ?
C20 C21 C22 C17 . . . . -0.6(5) ?

loop_
_cod_related_entry_id
_cod_related_entry_database
_cod_related_entry_code
1 ChemSpider 24743674
